data_4077301
loop_
_publ_author_name
'Edwards, Alison J.'
'Macgregor, Stuart A.'
'Rae, A. David'
'Wenger, Eric'
'Willis, Anthony C.'

_publ_section_title
;
 Regioselectivities of the Insertion Reactions of Unsymmetrical Alkynes
 with the Nickelacycles [NiBr(C6H4CH2PPh2-2)(L)] (L = Tertiary Phosphine)
;
_journal_issue 13
_journal_name_full Organometallics
_journal_page_first 2864
_journal_paper_doi 10.1021/om0101083
_journal_volume 20
_journal_year 2001
_chemical_formula_moiety 'C39 H31 Br Ni P2 '
_chemical_formula_sum 'C39 H31 Br Ni P2'
_chemical_formula_weight 700.23
_space_group_IT_number 14
_symmetry_cell_setting monoclinic
_symmetry_Int_Tables_number 14
_symmetry_space_group_name_Hall '-P 2yn'
_symmetry_space_group_name_H-M 'P 1 21/n 1'
_audit_creation_date 2000-02-25
_audit_creation_method 'by teXsan v1.8'
_audit_update_record
;
1999 - structure done by Eric Wenger and Lee Welling
2000-02-25 - report and cif done by Tony Willis
2001-01-15 - acw edits cif further
2001-01-15 - passes checkcif with minor warnings
;
_cell_angle_alpha 90
_cell_angle_beta 96.32(2)
_cell_angle_gamma 90
_cell_formula_units_Z 4
_cell_length_a 10.870(3)
_cell_length_b 22.707(4)
_cell_length_c 13.162(3)
_cell_measurement_reflns_used 25
_cell_measurement_temperature 296.2
_cell_measurement_theta_max 36.6
_cell_measurement_theta_min 31.0
_cell_volume 3229.0(13)
_computing_cell_refinement 'MSC/AFC Diffractometer Control'
_computing_data_collection 'MSC/AFC Diffractometer Control'
_computing_data_reduction 'teXsan (MSC, 1992-1997)'
_computing_publication_material 'teXsan (MSC, 1992-1997)'
_computing_structure_refinement 'teXsan (MSC, 1992-1997)'
_computing_structure_solution
;
SIR92 (Altomare, et. al. 1994)
;
_diffrn_ambient_temperature 296.2
_diffrn_measurement_device_details
;
Rigaku AFC6R diffractometer with extended arm and
evacuated collimator and beam tunnel.
Data cannot be collected beyond \q 60 deg in this configuration.
;
_diffrn_measurement_device_type 'Rigaku AFC6R'
_diffrn_measurement_method \w-2\q
_diffrn_orient_matrix_UB_11 0.06988
_diffrn_orient_matrix_UB_12 0.02880
_diffrn_orient_matrix_UB_13 0.01002
_diffrn_orient_matrix_UB_21 -0.05034
_diffrn_orient_matrix_UB_22 0.02568
_diffrn_orient_matrix_UB_23 0.04127
_diffrn_orient_matrix_UB_31 0.03391
_diffrn_orient_matrix_UB_32 -0.02122
_diffrn_orient_matrix_UB_33 0.06356
_diffrn_radiation_detector 'scintillation counter'
_diffrn_radiation_monochromator graphite
_diffrn_radiation_source 'Rigaku rotating anode'
_diffrn_radiation_type 'Cu K\a'
_diffrn_radiation_wavelength 1.5418
_diffrn_reflns_av_R_equivalents 0.12111
_diffrn_reflns_av_sigmaI/netI 0.130
_diffrn_reflns_limit_h_max 12
_diffrn_reflns_limit_h_min -12
_diffrn_reflns_limit_k_max 25
_diffrn_reflns_limit_k_min 0
_diffrn_reflns_limit_l_max 14
_diffrn_reflns_limit_l_min 0
_diffrn_reflns_number 5193
_diffrn_reflns_reduction_process 'Lp corrections applied'
_diffrn_reflns_theta_max 60.08
_diffrn_reflns_theta_min 1.95
_diffrn_standards_decay_% -1.59
_diffrn_standards_interval_count 150
_diffrn_standards_number 3
_exptl_absorpt_coefficient_mu 3.467
_exptl_absorpt_correction_T_max 0.778
_exptl_absorpt_correction_T_min 0.599
_exptl_absorpt_correction_type analytical
_exptl_absorpt_process_details
;
analytical (de Meulenaer & Tompa, 1965)
;
_exptl_crystal_colour orange
_exptl_crystal_density_diffrn 1.440
_exptl_crystal_density_meas ?
_exptl_crystal_description wedge
_exptl_crystal_F_000 1432.00
_exptl_crystal_size_max 0.30
_exptl_crystal_size_mid 0.15
_exptl_crystal_size_min 0.10
_refine_diff_density_max 0.48
_refine_diff_density_min -0.38
_refine_ls_extinction_method none
_refine_ls_goodness_of_fit_all 1.371
_refine_ls_goodness_of_fit_ref 1.613
_refine_ls_hydrogen_treatment noref
_refine_ls_matrix_type full
_refine_ls_number_constraints 0
_refine_ls_number_parameters 388
_refine_ls_number_reflns 2527
_refine_ls_number_restraints 0
_refine_ls_R_factor_all 0.1251
_refine_ls_R_factor_gt 0.0490
_refine_ls_shift/su_max 0.0300
_refine_ls_shift/su_mean 0.0040
_refine_ls_structure_factor_coef F
_refine_ls_weighting_details 'w = 1/[\s^2^(Fo) + 0.00010|Fo|^2^]'
_refine_ls_weighting_scheme sigma
_refine_ls_wR_factor_all 0.0653
_refine_ls_wR_factor_ref 0.0536
_reflns_number_gt 2527
_reflns_number_total 4801
_reflns_threshold_expression I>2.00\s(I)
_cod_data_source_file om0101083.cif
_cod_data_source_block exw41b
_cod_depositor_comments
;
The following automatic conversions were performed:

'_exptl_crystal_density_meas' value 'not measured' was changed to '?'
- the value is perceived as not measured.

Automatic conversion script
Id: cif_fix_values 3008 2015-01-20 13:52:24Z robertas 
;
_cod_original_cell_volume 3229(1)
_cod_original_sg_symbol_H-M 'P 21/n     '
_cod_original_formula_sum 'C39 H31 Br Ni P2 '
_cod_database_code 4077301

loop_
_symmetry_equiv_pos_as_xyz
'   +x,   +y,   +z'
1/2-x,1/2+y,1/2-z
'   -x,   -y,   -z'
1/2+x,1/2-y,1/2+z

loop_
_atom_site_label
_atom_site_fract_x
_atom_site_fract_y
_atom_site_fract_z
_atom_site_U_iso_or_equiv
_atom_site_occupancy
_atom_site_adp_type
_atom_site_calc_flag
Br(1) -0.02656(9) 0.23778(5) 1.18749(7) 0.0760(3) 1.000 Uani d
Ni(1) 0.1393(1) 0.18052(5) 1.1414(1) 0.0518(4) 1.000 Uani d
P(1) 0.1548(2) 0.22024(9) 0.9921(2) 0.0524(7) 1.000 Uani d
P(2) 0.1291(2) 0.10308(9) 1.2374(2) 0.0494(6) 1.000 Uani d
C(1) 0.4000(7) 0.1818(3) 1.0019(6) 0.053(3) 1.000 Uani d
C(2) 0.3974(7) 0.1522(3) 1.0940(6) 0.048(2) 1.000 Uani d
C(3) 0.5083(8) 0.1450(3) 1.1581(6) 0.059(3) 1.000 Uani d
C(4) 0.6183(8) 0.1675(4) 1.1330(8) 0.069(3) 1.000 Uani d
C(5) 0.6193(8) 0.1958(4) 1.0408(8) 0.075(3) 1.000 Uani d
C(6) 0.5120(9) 0.2031(4) 0.9754(6) 0.066(3) 1.000 Uani d
C(7) 0.2836(8) 0.1885(3) 0.9311(6) 0.059(3) 1.000 Uani d
C(8) 0.2832(7) 0.1320(3) 1.1342(5) 0.048(2) 1.000 Uani d
C(9) 0.2672(7) 0.0808(3) 1.1839(5) 0.048(2) 1.000 Uani d
C(10) 0.3422(7) 0.0265(3) 1.1921(6) 0.049(2) 1.000 Uani d
C(11) 0.3842(8) 0.0017(4) 1.1072(6) 0.062(3) 1.000 Uani d
C(12) 0.4497(8) -0.0493(4) 1.1116(7) 0.070(3) 1.000 Uani d
C(13) 0.4767(8) -0.0783(4) 1.2023(8) 0.073(3) 1.000 Uani d
C(14) 0.4367(9) -0.0553(4) 1.2879(7) 0.081(4) 1.000 Uani d
C(15) 0.3687(8) -0.0035(4) 1.2839(6) 0.071(3) 1.000 Uani d
C(16) 0.1537(7) 0.1051(3) 1.3758(6) 0.051(3) 1.000 Uani d
C(17) 0.210(1) 0.1529(4) 1.4229(7) 0.083(4) 1.000 Uani d
C(18) 0.235(1) 0.1554(4) 1.5270(9) 0.099(4) 1.000 Uani d
C(19) 0.202(1) 0.1111(5) 1.5864(7) 0.090(4) 1.000 Uani d
C(20) 0.147(1) 0.0631(5) 1.5426(7) 0.087(4) 1.000 Uani d
C(21) 0.1240(9) 0.0598(4) 1.4371(7) 0.075(3) 1.000 Uani d
C(22) 0.0022(7) 0.0524(4) 1.2063(6) 0.054(3) 1.000 Uani d
C(23) 0.018(1) -0.0015(6) 1.172(1) 0.185(7) 1.000 Uani d
C(24) -0.084(1) -0.0377(6) 1.145(1) 0.214(8) 1.000 Uani d
C(25) -0.1964(9) -0.0221(5) 1.1566(8) 0.089(4) 1.000 Uani d
C(26) -0.2114(9) 0.0300(5) 1.1926(9) 0.103(4) 1.000 Uani d
C(27) -0.1127(9) 0.0675(4) 1.2176(9) 0.103(4) 1.000 Uani d
C(28) 0.0222(8) 0.2014(4) 0.9019(6) 0.062(3) 1.000 Uani d
C(29) 0.017(1) 0.2183(5) 0.8014(9) 0.116(5) 1.000 Uani d
C(30) -0.081(2) 0.2026(6) 0.7305(9) 0.150(6) 1.000 Uani d
C(31) -0.175(1) 0.1708(6) 0.761(1) 0.120(5) 1.000 Uani d
C(32) -0.1720(9) 0.1521(5) 0.8583(9) 0.102(4) 1.000 Uani d
C(33) -0.0721(8) 0.1677(5) 0.9300(7) 0.081(4) 1.000 Uani d
C(34) 0.1675(9) 0.2988(4) 0.9745(6) 0.061(3) 1.000 Uani d
C(35) 0.063(1) 0.3322(4) 0.9683(7) 0.084(4) 1.000 Uani d
C(36) 0.066(1) 0.3931(5) 0.9540(8) 0.100(5) 1.000 Uani d
C(37) 0.175(2) 0.4201(5) 0.950(1) 0.120(6) 1.000 Uani d
C(38) 0.277(1) 0.3886(6) 0.959(1) 0.126(6) 1.000 Uani d
C(39) 0.277(1) 0.3278(5) 0.9698(8) 0.092(4) 1.000 Uani d
H(1) 0.5073 0.1241 1.2204 0.070 1.000 Uiso c
H(2) 0.6920 0.1636 1.1784 0.083 1.000 Uiso c
H(3) 0.6952 0.2107 1.0217 0.090 1.000 Uiso c
H(4) 0.5147 0.2227 0.9119 0.079 1.000 Uiso c
H(5) 0.2592 0.1507 0.9052 0.070 1.000 Uiso c
H(6) 0.3002 0.2134 0.8763 0.070 1.000 Uiso c
H(7) 0.3669 0.0210 1.0431 0.075 1.000 Uiso c
H(8) 0.4769 -0.0650 1.0510 0.084 1.000 Uiso c
H(9) 0.5227 -0.1139 1.2053 0.088 1.000 Uiso c
H(10) 0.4556 -0.0749 1.3514 0.097 1.000 Uiso c
H(11) 0.3400 0.0115 1.3443 0.086 1.000 Uiso c
H(12) 0.2333 0.1850 1.3827 0.099 1.000 Uiso c
H(13) 0.2764 0.1888 1.5578 0.119 1.000 Uiso c
H(14) 0.2174 0.1139 1.6587 0.108 1.000 Uiso c
H(15) 0.1244 0.0314 1.5839 0.104 1.000 Uiso c
H(16) 0.0867 0.0253 1.4066 0.090 1.000 Uiso c
H(17) 0.0987 -0.0157 1.1661 0.221 1.000 Uiso c
H(18) -0.0708 -0.0754 1.1172 0.257 1.000 Uiso c
H(19) -0.2646 -0.0477 1.1393 0.107 1.000 Uiso c
H(20) -0.2925 0.0429 1.2022 0.123 1.000 Uiso c
H(21) -0.1280 0.1055 1.2439 0.123 1.000 Uiso c
H(22) 0.0821 0.2415 0.7800 0.139 1.000 Uiso c
H(23) -0.0822 0.2141 0.6610 0.180 1.000 Uiso c
H(24) -0.2441 0.1615 0.7129 0.144 1.000 Uiso c
H(25) -0.2373 0.1285 0.8784 0.122 1.000 Uiso c
H(26) -0.0702 0.1546 0.9987 0.098 1.000 Uiso c
H(27) -0.0143 0.3137 0.9738 0.101 1.000 Uiso c
H(28) -0.0083 0.4153 0.9474 0.120 1.000 Uiso c
H(29) 0.1785 0.4615 0.9401 0.144 1.000 Uiso c
H(30) 0.3535 0.4083 0.9575 0.151 1.000 Uiso c
H(31) 0.3528 0.3066 0.9742 0.110 1.000 Uiso c

loop_
_atom_site_aniso_label
_atom_site_aniso_U_11
_atom_site_aniso_U_22
_atom_site_aniso_U_33
_atom_site_aniso_U_12
_atom_site_aniso_U_13
_atom_site_aniso_U_23
Br(1) 0.0756(7) 0.0882(7) 0.0648(7) 0.0239(6) 0.0104(5) 0.0016(5)
Ni(1) 0.0491(8) 0.0563(8) 0.0500(8) 0.0029(7) 0.0059(6) 0.0066(6)
P(1) 0.055(1) 0.054(1) 0.047(1) -0.003(1) 0.000(1) 0.005(1)
P(2) 0.047(1) 0.053(1) 0.048(1) -0.002(1) 0.008(1) 0.004(1)
C(1) 0.061(5) 0.052(5) 0.049(5) -0.007(4) 0.017(4) -0.001(4)
C(2) 0.047(5) 0.047(5) 0.050(5) -0.003(4) 0.009(4) -0.001(4)
C(3) 0.057(6) 0.051(5) 0.068(6) -0.001(4) 0.006(5) 0.003(4)
C(4) 0.048(6) 0.067(6) 0.091(7) -0.003(4) 0.008(5) -0.004(5)
C(5) 0.053(6) 0.066(6) 0.110(8) -0.012(5) 0.027(6) -0.010(6)
C(6) 0.075(6) 0.064(6) 0.063(6) -0.003(5) 0.028(5) 0.007(5)
C(7) 0.075(6) 0.057(5) 0.043(5) -0.005(5) 0.002(4) 0.000(4)
C(8) 0.048(5) 0.052(5) 0.044(5) -0.004(4) 0.002(4) -0.004(4)
C(9) 0.050(5) 0.055(5) 0.039(5) -0.006(4) 0.006(4) 0.000(4)
C(10) 0.046(5) 0.048(5) 0.053(5) -0.002(4) 0.009(4) 0.007(4)
C(11) 0.073(6) 0.061(6) 0.054(6) 0.009(5) 0.013(5) 0.004(4)
C(12) 0.073(6) 0.072(6) 0.071(7) 0.007(5) 0.027(5) -0.002(5)
C(13) 0.064(6) 0.068(6) 0.092(8) 0.013(5) 0.028(6) 0.001(6)
C(14) 0.095(8) 0.075(7) 0.071(7) 0.032(6) 0.001(6) 0.026(5)
C(15) 0.082(7) 0.080(7) 0.054(6) 0.014(5) 0.016(5) 0.005(5)
C(16) 0.050(5) 0.055(5) 0.049(5) 0.005(4) 0.006(4) -0.002(4)
C(17) 0.122(9) 0.065(6) 0.058(6) -0.024(6) -0.004(6) 0.007(5)
C(18) 0.14(1) 0.069(7) 0.084(8) -0.016(7) -0.017(7) -0.015(6)
C(19) 0.12(1) 0.099(9) 0.045(6) 0.009(7) 0.000(6) -0.007(6)
C(20) 0.104(8) 0.103(8) 0.053(6) -0.020(7) 0.001(6) 0.016(6)
C(21) 0.084(7) 0.075(7) 0.064(6) -0.027(5) 0.002(5) 0.007(5)
C(22) 0.048(5) 0.061(5) 0.054(5) -0.004(4) 0.009(4) -0.005(4)
C(23) 0.068(8) 0.13(1) 0.37(2) -0.032(8) 0.08(1) -0.15(1)
C(24) 0.10(1) 0.14(1) 0.41(3) -0.06(1) 0.10(1) -0.17(2)
C(25) 0.055(7) 0.102(9) 0.108(9) -0.027(6) 0.005(6) -0.032(7)
C(26) 0.051(6) 0.092(9) 0.16(1) -0.006(6) -0.004(7) -0.008(8)
C(27) 0.064(7) 0.068(7) 0.17(1) -0.004(6) 0.006(7) -0.024(7)
C(28) 0.068(6) 0.065(6) 0.049(5) -0.009(5) -0.011(5) 0.003(4)
C(29) 0.12(1) 0.111(9) 0.108(9) -0.065(7) -0.047(8) 0.052(7)
C(30) 0.19(2) 0.13(1) 0.11(1) -0.07(1) -0.10(1) 0.039(8)
C(31) 0.092(9) 0.14(1) 0.11(1) -0.029(8) -0.049(8) -0.003(9)
C(32) 0.054(7) 0.16(1) 0.094(8) -0.019(7) 0.012(7) -0.032(8)
C(33) 0.058(6) 0.125(9) 0.062(6) -0.014(6) 0.010(5) -0.020(6)
C(34) 0.082(7) 0.059(6) 0.039(5) -0.003(5) 0.000(5) 0.001(4)
C(35) 0.106(9) 0.063(7) 0.080(7) -0.007(6) -0.005(6) -0.003(5)
C(36) 0.16(1) 0.068(8) 0.076(8) 0.021(7) 0.013(8) 0.005(6)
C(37) 0.20(2) 0.062(8) 0.11(1) -0.01(1) 0.06(1) 0.007(7)
C(38) 0.14(1) 0.075(9) 0.18(1) -0.032(8) 0.06(1) 0.009(9)
C(39) 0.099(8) 0.077(7) 0.101(8) -0.016(6) 0.021(7) 0.013(6)

loop_
_atom_type_symbol
_atom_type_oxidation_number
_atom_type_number_in_cell
_atom_type_scat_dispersion_real
_atom_type_scat_dispersion_imag
_atom_type_scat_source
C 0 156 0.017 0.009
;International Tables for Crystallography
(1992, Vol. C, Tables 4.2.6.8 and 6.1.1.1)
;
H 0 124 0.000 0.000
;International Tables for Crystallography
(1992, Vol. C, Table 6.1.1.2)
;
Br 0 4 -0.767 1.283
;International Tables for Crystallography
(1992, Vol. C, Tables 4.2.6.8 and 6.1.1.1)
;
Ni 0 4 -2.956 0.509
;International Tables for Crystallography
(1992, Vol. C, Tables 4.2.6.8 and 6.1.1.1)
;
P 0 8 0.283 0.434
;International Tables for Crystallography
(1992, Vol. C, Tables 4.2.6.8 and 6.1.1.1)
;

loop_
_geom_angle_atom_site_label_1
_geom_angle_atom_site_label_2
_geom_angle_atom_site_label_3
_geom_angle
_geom_angle_publ_flag
Br(1) Ni(1) P(1) 98.09(8) yes
Br(1) Ni(1) P(2) 101.97(8) yes
Br(1) Ni(1) C(8) 168.0(2) yes
P(1) Ni(1) P(2) 150.4(1) yes
P(1) Ni(1) C(8) 92.7(2) yes
P(2) Ni(1) C(8) 70.1(2) yes
Ni(1) P(1) C(7) 111.7(3) yes
Ni(1) P(1) C(28) 110.9(3) yes
Ni(1) P(1) C(34) 122.5(3) yes
C(7) P(1) C(28) 102.2(4) yes
C(7) P(1) C(34) 105.0(4) yes
C(28) P(1) C(34) 102.5(4) yes
Ni(1) P(2) C(9) 84.4(3) yes
Ni(1) P(2) C(16) 123.5(3) yes
Ni(1) P(2) C(22) 118.0(3) yes
C(9) P(2) C(16) 111.3(3) yes
C(9) P(2) C(22) 112.4(4) yes
C(16) P(2) C(22) 105.6(4) yes
C(2) C(1) C(6) 119.4(8) yes
C(2) C(1) C(7) 119.8(7) yes
C(6) C(1) C(7) 120.8(7) yes
C(1) C(2) C(3) 118.8(7) yes
C(1) C(2) C(8) 124.2(7) yes
C(3) C(2) C(8) 116.7(7) yes
C(2) C(3) C(4) 121.7(8) yes
C(2) C(3) H(1) 119.1 no
C(4) C(3) H(1) 119.2 no
C(3) C(4) C(5) 118.6(8) yes
C(3) C(4) H(2) 120.7 no
C(5) C(4) H(2) 120.7 no
C(4) C(5) C(6) 121.2(8) yes
C(4) C(5) H(3) 119.4 no
C(6) C(5) H(3) 119.4 no
C(1) C(6) C(5) 120.3(8) yes
C(1) C(6) H(4) 119.8 no
C(5) C(6) H(4) 119.8 no
P(1) C(7) C(1) 113.6(5) yes
P(1) C(7) H(5) 108.4 no
P(1) C(7) H(6) 108.4 no
C(1) C(7) H(5) 108.4 no
C(1) C(7) H(6) 108.4 no
H(5) C(7) H(6) 109.5 no
Ni(1) C(8) C(2) 124.1(5) yes
Ni(1) C(8) C(9) 108.6(6) yes
C(2) C(8) C(9) 126.7(7) yes
P(2) C(9) C(8) 96.0(5) yes
P(2) C(9) C(10) 133.2(6) yes
C(8) C(9) C(10) 130.8(7) yes
C(9) C(10) C(11) 120.8(7) yes
C(9) C(10) C(15) 122.3(7) yes
C(11) C(10) C(15) 116.8(8) yes
C(10) C(11) C(12) 122.3(8) yes
C(10) C(11) H(7) 118.9 no
C(12) C(11) H(7) 118.9 no
C(11) C(12) C(13) 120.6(8) yes
C(11) C(12) H(8) 119.7 no
C(13) C(12) H(8) 119.7 no
C(12) C(13) C(14) 118.9(8) yes
C(12) C(13) H(9) 120.6 no
C(14) C(13) H(9) 120.5 no
C(13) C(14) C(15) 120.9(8) yes
C(13) C(14) H(10) 119.6 no
C(15) C(14) H(10) 119.6 no
C(10) C(15) C(14) 120.5(8) yes
C(10) C(15) H(11) 119.8 no
C(14) C(15) H(11) 119.8 no
P(2) C(16) C(17) 119.2(6) yes
P(2) C(16) C(21) 123.7(7) yes
C(17) C(16) C(21) 117.1(7) yes
C(16) C(17) C(18) 121.2(8) yes
C(16) C(17) H(12) 119.4 no
C(18) C(17) H(12) 119.4 no
C(17) C(18) C(19) 121.0(9) yes
C(17) C(18) H(13) 119.5 no
C(19) C(18) H(13) 119.5 no
C(18) C(19) C(20) 119.4(9) yes
C(18) C(19) H(14) 120.3 no
C(20) C(19) H(14) 120.3 no
C(19) C(20) C(21) 119.8(9) yes
C(19) C(20) H(15) 120.1 no
C(21) C(20) H(15) 120.1 no
C(16) C(21) C(20) 121.4(8) yes
C(16) C(21) H(16) 119.3 no
C(20) C(21) H(16) 119.3 no
P(2) C(22) C(23) 123.0(7) yes
P(2) C(22) C(27) 121.0(7) yes
C(23) C(22) C(27) 116.0(9) yes
C(22) C(23) C(24) 120(1) yes
C(22) C(23) H(17) 119.8 no
C(24) C(23) H(17) 119.8 no
C(23) C(24) C(25) 123(1) yes
C(23) C(24) H(18) 118.6 no
C(25) C(24) H(18) 118.7 no
C(24) C(25) C(26) 117(1) yes
C(24) C(25) H(19) 121.5 no
C(26) C(25) H(19) 121.5 no
C(25) C(26) C(27) 122(1) yes
C(25) C(26) H(20) 119.1 no
C(27) C(26) H(20) 119.1 no
C(22) C(27) C(26) 122.2(9) yes
C(22) C(27) H(21) 118.9 no
C(26) C(27) H(21) 118.9 no
P(1) C(28) C(29) 120.6(7) yes
P(1) C(28) C(33) 121.5(7) yes
C(29) C(28) C(33) 117.8(8) yes
C(28) C(29) C(30) 122(1) yes
C(28) C(29) H(22) 119.2 no
C(30) C(29) H(22) 119.2 no
C(29) C(30) C(31) 119(1) yes
C(29) C(30) H(23) 120.3 no
C(31) C(30) H(23) 120.3 no
C(30) C(31) C(32) 121(1) yes
C(30) C(31) H(24) 119.6 no
C(32) C(31) H(24) 119.6 no
C(31) C(32) C(33) 120(1) yes
C(31) C(32) H(25) 120.1 no
C(33) C(32) H(25) 120.1 no
C(28) C(33) C(32) 120.6(9) yes
C(28) C(33) H(26) 119.7 no
C(32) C(33) H(26) 119.7 no
P(1) C(34) C(35) 119.0(7) yes
P(1) C(34) C(39) 124.1(8) yes
C(35) C(34) C(39) 116.9(9) yes
C(34) C(35) C(36) 122(1) yes
C(34) C(35) H(27) 119.1 no
C(36) C(35) H(27) 119.1 no
C(35) C(36) C(37) 120(1) yes
C(35) C(36) H(28) 120.2 no
C(37) C(36) H(28) 120.1 no
C(36) C(37) C(38) 119(1) yes
C(36) C(37) H(29) 120.5 no
C(38) C(37) H(29) 120.5 no
C(37) C(38) C(39) 123(1) yes
C(37) C(38) H(30) 118.4 no
C(39) C(38) H(30) 118.4 no
C(34) C(39) C(38) 119(1) yes
C(34) C(39) H(31) 120.3 no
C(38) C(39) H(31) 120.3 no

loop_
_geom_bond_atom_site_label_1
_geom_bond_atom_site_label_2
_geom_bond_distance
_geom_bond_publ_flag
Br(1) Ni(1) 2.356(2) yes
Ni(1) P(1) 2.186(2) yes
Ni(1) P(2) 2.175(2) yes
Ni(1) C(8) 1.923(7) yes
P(1) C(7) 1.836(8) yes
P(1) C(28) 1.816(8) yes
P(1) C(34) 1.805(8) yes
P(2) C(9) 1.799(7) yes
P(2) C(16) 1.813(7) yes
P(2) C(22) 1.809(8) yes
C(1) C(2) 1.388(9) yes
C(1) C(6) 1.39(1) yes
C(1) C(7) 1.49(1) yes
C(2) C(3) 1.40(1) yes
C(2) C(8) 1.475(9) yes
C(3) C(4) 1.37(1) yes
C(3) H(1) 0.95 no
C(4) C(5) 1.37(1) yes
C(4) H(2) 0.95 no
C(5) C(6) 1.38(1) yes
C(5) H(3) 0.95 no
C(6) H(4) 0.95 no
C(7) H(5) 0.95 no
C(7) H(6) 0.95 no
C(8) C(9) 1.355(9) yes
C(9) C(10) 1.48(1) yes
C(10) C(11) 1.37(1) yes
C(10) C(15) 1.39(1) yes
C(11) C(12) 1.36(1) yes
C(11) H(7) 0.95 no
C(12) C(13) 1.37(1) yes
C(12) H(8) 0.95 no
C(13) C(14) 1.36(1) yes
C(13) H(9) 0.95 no
C(14) C(15) 1.39(1) yes
C(14) H(10) 0.95 no
C(15) H(11) 0.95 no
C(16) C(17) 1.36(1) yes
C(16) C(21) 1.37(1) yes
C(17) C(18) 1.37(1) yes
C(17) H(12) 0.95 no
C(18) C(19) 1.35(1) yes
C(18) H(13) 0.95 no
C(19) C(20) 1.34(1) yes
C(19) H(14) 0.95 no
C(20) C(21) 1.39(1) yes
C(20) H(15) 0.95 no
C(21) H(16) 0.95 no
C(22) C(23) 1.32(1) yes
C(22) C(27) 1.32(1) yes
C(23) C(24) 1.39(1) yes
C(23) H(17) 0.95 no
C(24) C(25) 1.29(1) yes
C(24) H(18) 0.95 no
C(25) C(26) 1.29(1) yes
C(25) H(19) 0.95 no
C(26) C(27) 1.38(1) yes
C(26) H(20) 0.95 no
C(27) H(21) 0.95 no
C(28) C(29) 1.37(1) yes
C(28) C(33) 1.36(1) yes
C(29) C(30) 1.38(1) yes
C(29) H(22) 0.95 no
C(30) C(31) 1.34(2) yes
C(30) H(23) 0.95 no
C(31) C(32) 1.35(1) yes
C(31) H(24) 0.95 no
C(32) C(33) 1.40(1) yes
C(32) H(25) 0.95 no
C(33) H(26) 0.95 no
C(34) C(35) 1.36(1) yes
C(34) C(39) 1.37(1) yes
C(35) C(36) 1.40(1) yes
C(35) H(27) 0.95 no
C(36) C(37) 1.34(2) yes
C(36) H(28) 0.95 no
C(37) C(38) 1.31(2) yes
C(37) H(29) 0.95 no
C(38) C(39) 1.39(1) yes
C(38) H(30) 0.95 no
C(39) H(31) 0.95 no

loop_
_geom_contact_atom_site_label_1
_geom_contact_atom_site_label_2
_geom_contact_distance
_geom_contact_site_symmetry_2
_geom_contact_publ_flag
C(14) C(36) 3.60(1) 2_547 no
C(24) C(33) 3.60(2) 3_557 no

loop_
_geom_torsion_atom_site_label_1
_geom_torsion_atom_site_label_2
_geom_torsion_atom_site_label_3
_geom_torsion_atom_site_label_4
_geom_torsion
_geom_torsion_publ_flag
Br(1) Ni(1) P(1) C(7) 177.5(3) no
Br(1) Ni(1) P(1) C(28) -69.3(3) no
Br(1) Ni(1) P(1) C(34) 51.8(4) no
Br(1) Ni(1) P(2) C(9) -176.1(2) no
Br(1) Ni(1) P(2) C(16) -64.2(3) no
Br(1) Ni(1) P(2) C(22) 71.5(3) no
Br(1) Ni(1) C(8) C(2) -114(1) no
Br(1) Ni(1) C(8) C(9) 58(1) no
Ni(1) P(1) C(7) C(1) -44.5(6) no
Ni(1) P(1) C(28) C(29) -175.5(8) no
Ni(1) P(1) C(28) C(33) 1.2(9) no
Ni(1) P(1) C(34) C(35) -80.5(8) no
Ni(1) P(1) C(34) C(39) 97.6(8) no
Ni(1) P(2) C(9) C(8) 7.4(4) no
Ni(1) P(2) C(9) C(10) -174.3(7) no
Ni(1) P(2) C(16) C(17) -16.8(8) no
Ni(1) P(2) C(16) C(21) 166.6(6) no
Ni(1) P(2) C(22) C(23) 112(1) no
Ni(1) P(2) C(22) C(27) -68.4(9) no
Ni(1) C(8) C(2) C(1) -48(1) no
Ni(1) C(8) C(2) C(3) 126.0(7) no
Ni(1) C(8) C(9) P(2) -8.7(5) no
Ni(1) C(8) C(9) C(10) 172.8(7) no
P(1) Ni(1) P(2) C(9) 52.2(3) no
P(1) Ni(1) P(2) C(16) 164.1(3) no
P(1) Ni(1) P(2) C(22) -60.2(4) no
P(1) Ni(1) C(8) C(2) 40.5(6) no
P(1) Ni(1) C(8) C(9) -147.7(5) no
P(1) C(7) C(1) C(2) 52.8(9) no
P(1) C(7) C(1) C(6) -129.4(7) no
P(1) C(28) C(29) C(30) 178(1) no
P(1) C(28) C(33) C(32) -178.1(8) no
P(1) C(34) C(35) C(36) -179.5(8) no
P(1) C(34) C(39) C(38) -178.4(9) no
P(2) Ni(1) P(1) C(7) -50.1(3) no
P(2) Ni(1) P(1) C(28) 63.1(4) no
P(2) Ni(1) P(1) C(34) -175.8(4) no
P(2) Ni(1) C(8) C(2) -164.2(7) no
P(2) Ni(1) C(8) C(9) 7.6(5) no
P(2) C(9) C(8) C(2) 162.8(7) no
P(2) C(9) C(10) C(11) 135.9(7) no
P(2) C(9) C(10) C(15) -41(1) no
P(2) C(16) C(17) C(18) -177.5(8) no
P(2) C(16) C(21) C(20) 178.6(8) no
P(2) C(22) C(23) C(24) -177(1) no
P(2) C(22) C(27) C(26) 178.7(9) no
C(1) C(2) C(3) C(4) 1(1) no
C(1) C(2) C(8) C(9) 141.2(8) no
C(1) C(6) C(5) C(4) 0(1) no
C(1) C(7) P(1) C(28) -163.1(6) no
C(1) C(7) P(1) C(34) 90.3(6) no
C(2) C(1) C(6) C(5) -1(1) no
C(2) C(3) C(4) C(5) -2(1) no
C(2) C(8) C(9) C(10) -16(1) no
C(3) C(2) C(1) C(6) 0(1) no
C(3) C(2) C(1) C(7) 178.2(7) no
C(3) C(2) C(8) C(9) -44(1) no
C(3) C(4) C(5) C(6) 2(1) no
C(4) C(3) C(2) C(8) -173.3(7) no
C(5) C(6) C(1) C(7) -179.0(8) no
C(6) C(1) C(2) C(8) 174.7(7) no
C(7) P(1) Ni(1) C(8) 2.7(3) no
C(7) P(1) C(28) C(29) -56.4(9) no
C(7) P(1) C(28) C(33) 120.3(8) no
C(7) P(1) C(34) C(35) 150.9(7) no
C(7) P(1) C(34) C(39) -31.1(9) no
C(7) C(1) C(2) C(8) -7(1) no
C(8) Ni(1) P(1) C(28) 115.9(4) no
C(8) Ni(1) P(1) C(34) -123.0(4) no
C(8) Ni(1) P(2) C(9) -5.5(3) no
C(8) Ni(1) P(2) C(16) 106.4(4) no
C(8) Ni(1) P(2) C(22) -117.9(4) no
C(8) C(9) P(2) C(16) -116.4(5) no
C(8) C(9) P(2) C(22) 125.4(5) no
C(8) C(9) C(10) C(11) -46(1) no
C(8) C(9) C(10) C(15) 136.8(9) no
C(9) P(2) C(16) C(17) 80.7(8) no
C(9) P(2) C(16) C(21) -95.8(8) no
C(9) P(2) C(22) C(23) 17(1) no
C(9) P(2) C(22) C(27) -164.1(8) no
C(9) C(10) C(11) C(12) -177.6(8) no
C(9) C(10) C(15) C(14) 178.3(8) no
C(10) C(9) P(2) C(16) 61.9(8) no
C(10) C(9) P(2) C(22) -56.2(8) no
C(10) C(11) C(12) C(13) 0(2) no
C(10) C(15) C(14) C(13) -1(2) no
C(11) C(10) C(15) C(14) 1(1) no
C(11) C(12) C(13) C(14) 0(2) no
C(12) C(11) C(10) C(15) -1(1) no
C(12) C(13) C(14) C(15) 1(2) no
C(16) P(2) C(22) C(23) -105(1) no
C(16) P(2) C(22) C(27) 74.4(9) no
C(16) C(17) C(18) C(19) -1(2) no
C(16) C(21) C(20) C(19) -1(2) no
C(17) C(16) P(2) C(22) -157.1(7) no
C(17) C(16) C(21) C(20) 2(1) no
C(17) C(18) C(19) C(20) 2(2) no
C(18) C(17) C(16) C(21) -1(2) no
C(18) C(19) C(20) C(21) -1(2) no
C(21) C(16) P(2) C(22) 26.4(8) no
C(22) C(23) C(24) C(25) -4(3) no
C(22) C(27) C(26) C(25) 0(2) no
C(23) C(22) C(27) C(26) -2(2) no
C(23) C(24) C(25) C(26) 2(3) no
C(24) C(23) C(22) C(27) 4(2) no
C(24) C(25) C(26) C(27) 0(2) no
C(28) P(1) C(34) C(35) 44.5(8) no
C(28) P(1) C(34) C(39) -137.5(8) no
C(28) C(29) C(30) C(31) 1(2) no
C(28) C(33) C(32) C(31) 0(2) no
C(29) C(28) P(1) C(34) 52(1) no
C(29) C(28) C(33) C(32) -1(2) no
C(29) C(30) C(31) C(32) -3(3) no
C(30) C(29) C(28) C(33) 1(2) no
C(30) C(31) C(32) C(33) 2(2) no
C(33) C(28) P(1) C(34) -131.1(8) no
C(34) C(35) C(36) C(37) -2(2) no
C(34) C(39) C(38) C(37) -2(2) no
C(35) C(34) C(39) C(38) 0(2) no
C(35) C(36) C(37) C(38) 0(2) no
C(36) C(35) C(34) C(39) 2(2) no
C(36) C(37) C(38) C(39) 2(2) no
